data_4127039
loop_
_publ_author_name
'Liang, Qiuming'
'Salmon, Andrew'
'Kim, Patrick Jinhyung'
'Yan, Linfan'
'Song, Datong'

_publ_section_title
;
 Unusual Rearrangement of an N-Donor-Functionalized N-Heterocyclic Carbene
 Ligand on Group 8 Metals.
;
_journal_name_full 'Journal of the American Chemical Society'
_journal_paper_doi 10.1021/jacs.7b13097
_journal_year 2018
_chemical_formula_sum 'C33 H42 Fe N4'
_chemical_formula_weight 550.55
_space_group_crystal_system monoclinic
_space_group_IT_number 14
_space_group_name_Hall '-P 2yn'
_space_group_name_H-M_alt 'P 1 21/n 1'
_symmetry_space_group_name_Hall '-P 2yn'
_symmetry_space_group_name_H-M 'P 1 21/n 1'
_atom_sites_solution_hydrogens geom
_audit_creation_method SHELXL-2016/6
_cell_angle_alpha 90
_cell_angle_beta 107.924(3)
_cell_angle_gamma 90
_cell_formula_units_Z 4
_cell_length_a 14.2636(8)
_cell_length_b 13.1137(8)
_cell_length_c 16.3193(7)
_cell_measurement_reflns_used 25698
_cell_measurement_temperature 150(2)
_cell_measurement_theta_max 27.508
_cell_measurement_theta_min 2.033
_cell_volume 2904.4(3)
_computing_structure_refinement 'SHELXL-2016/6 (Sheldrick, 2016)'
_diffrn_ambient_temperature 150(2)
_diffrn_measured_fraction_theta_full 1.000
_diffrn_measured_fraction_theta_max 0.997
_diffrn_measurement_device_type 'Bruker Kappa Apex II'
_diffrn_measurement_method 'omega and phi scans'
_diffrn_radiation_type MoK\a
_diffrn_radiation_wavelength 0.71073
_diffrn_reflns_av_R_equivalents 0.0641
_diffrn_reflns_av_unetI/netI 0.0670
_diffrn_reflns_Laue_measured_fraction_full 1.000
_diffrn_reflns_Laue_measured_fraction_max 0.997
_diffrn_reflns_limit_h_max 18
_diffrn_reflns_limit_h_min -18
_diffrn_reflns_limit_k_max 17
_diffrn_reflns_limit_k_min -16
_diffrn_reflns_limit_l_max 21
_diffrn_reflns_limit_l_min -21
_diffrn_reflns_number 25698
_diffrn_reflns_point_group_measured_fraction_full 1.000
_diffrn_reflns_point_group_measured_fraction_max 0.997
_diffrn_reflns_theta_full 25.242
_diffrn_reflns_theta_max 27.508
_diffrn_reflns_theta_min 2.033
_exptl_absorpt_coefficient_mu 0.547
_exptl_absorpt_correction_T_max 0.7456
_exptl_absorpt_correction_T_min 0.6492
_exptl_absorpt_correction_type multi-scan
_exptl_absorpt_process_details SADABS
_exptl_crystal_colour 'dark brown'
_exptl_crystal_density_diffrn 1.259
_exptl_crystal_description block
_exptl_crystal_F_000 1176
_exptl_crystal_size_max 0.2
_exptl_crystal_size_mid 0.2
_exptl_crystal_size_min 0.1
_refine_diff_density_max 0.408
_refine_diff_density_min -0.308
_refine_diff_density_rms 0.064
_refine_ls_extinction_method none
_refine_ls_goodness_of_fit_ref 1.003
_refine_ls_hydrogen_treatment constr
_refine_ls_matrix_type full
_refine_ls_number_parameters 354
_refine_ls_number_reflns 6648
_refine_ls_number_restraints 0
_refine_ls_restrained_S_all 1.003
_refine_ls_R_factor_all 0.0767
_refine_ls_R_factor_gt 0.0438
_refine_ls_shift/su_max 0.000
_refine_ls_shift/su_mean 0.000
_refine_ls_structure_factor_coef Fsqd
_refine_ls_weighting_details 'w=1/[\s^2^(Fo^2^)+(0.0365P)^2^+1.2997P] where P=(Fo^2^+2Fc^2^)/3'
_refine_ls_weighting_scheme calc
_refine_ls_wR_factor_gt 0.0897
_refine_ls_wR_factor_ref 0.1021
_reflns_Friedel_coverage 0.000
_reflns_number_gt 4680
_reflns_number_total 6648
_reflns_threshold_expression 'I > 2\s(I)'
_cod_data_source_file ja7b13097_si_002.cif
_cod_data_source_block 3[Fe]
_cod_original_cell_volume 2904.3(3)
_cod_database_code 4127039
_shelx_shelxl_version_number 2016/6
_shelx_space_group_comment
;
The symmetry employed for this shelxl refinement is uniquely defined
by the following loop, which should always be used as a source of
symmetry information in preference to the above space-group names.
They are only intended as comments.
;

loop_
_space_group_symop_operation_xyz
'x, y, z'
'-x+1/2, y+1/2, -z+1/2'
'-x, -y, -z'
'x-1/2, -y-1/2, z-1/2'

loop_
_atom_site_label
_atom_site_type_symbol
_atom_site_fract_x
_atom_site_fract_y
_atom_site_fract_z
_atom_site_U_iso_or_equiv
_atom_site_adp_type
_atom_site_occupancy
_atom_site_site_symmetry_order
_atom_site_calc_flag
_atom_site_refinement_flags_posn
_atom_site_refinement_flags_adp
Fe1 Fe 0.04594(2) 0.17482(3) 0.29454(2) 0.01715(9) Uani 1 1 d . .
N1 N 0.03619(13) 0.22766(14) 0.40711(11) 0.0198(4) Uani 1 1 d . .
C1 C 0.12079(17) 0.23711(18) 0.47425(14) 0.0220(5) Uani 1 1 d . .
H1A H 0.175055 0.195577 0.473405 0.026 Uiso 1 1 calc R U
N2 N -0.15727(13) 0.18247(15) 0.29518(11) 0.0198(4) Uani 1 1 d . .
C2 C 0.13384(18) 0.30160(18) 0.54274(15) 0.0262(5) Uani 1 1 d . .
H2A H 0.194545 0.304280 0.587976 0.031 Uiso 1 1 calc R U
N3 N -0.14371(12) 0.04262(15) 0.23012(11) 0.0186(4) Uani 1 1 d . .
C3 C 0.05348(18) 0.36398(19) 0.54351(15) 0.0288(6) Uani 1 1 d . .
H3A H 0.060122 0.411909 0.588597 0.035 Uiso 1 1 calc R U
N4 N 0.16606(14) -0.00500(16) 0.37618(12) 0.0276(5) Uani 1 1 d . .
C4 C -0.03310(19) 0.35514(19) 0.47965(15) 0.0281(6) Uani 1 1 d . .
H4A H -0.086710 0.397804 0.480259 0.034 Uiso 1 1 calc R U
C5 C -0.04590(17) 0.28243(18) 0.41064(14) 0.0218(5) Uani 1 1 d . .
C6 C -0.13624(17) 0.26851(18) 0.35078(14) 0.0239(5) Uani 1 1 d . .
H6A H -0.186360 0.317827 0.346274 0.029 Uiso 1 1 calc R U
C7 C -0.08904(16) 0.12591(18) 0.27187(13) 0.0185(5) Uani 1 1 d . .
C8 C -0.25012(16) 0.13779(19) 0.26795(14) 0.0227(5) Uani 1 1 d . .
H8A H -0.308717 0.164243 0.275897 0.027 Uiso 1 1 calc R U
C9 C -0.24140(16) 0.05018(19) 0.22830(14) 0.0228(5) Uani 1 1 d . .
H9A H -0.292405 0.002454 0.203680 0.027 Uiso 1 1 calc R U
C10 C -0.10456(15) -0.05321(17) 0.21332(14) 0.0190(5) Uani 1 1 d . .
C11 C -0.05822(16) -0.11505(18) 0.28511(14) 0.0214(5) Uani 1 1 d . .
C12 C -0.02342(16) -0.20970(19) 0.27002(15) 0.0255(5) Uani 1 1 d . .
H12A H 0.008503 -0.251786 0.317852 0.031 Uiso 1 1 calc R U
C13 C -0.03352(16) -0.24535(19) 0.18739(16) 0.0254(5) Uani 1 1 d . .
C14 C -0.08431(16) -0.18480(19) 0.11873(15) 0.0254(5) Uani 1 1 d . .
H14A H -0.093829 -0.209177 0.061928 0.031 Uiso 1 1 calc R U
C15 C -0.12217(15) -0.08932(19) 0.12944(14) 0.0222(5) Uani 1 1 d . .
C16 C -0.05590(18) -0.0832(2) 0.37468(14) 0.0282(6) Uani 1 1 d . .
H16A H -0.015823 -0.131658 0.416763 0.042 Uiso 1 1 calc R U
H16B H -0.123143 -0.082470 0.378463 0.042 Uiso 1 1 calc R U
H16C H -0.027219 -0.014858 0.386911 0.042 Uiso 1 1 calc R U
C17 C 0.00402(18) -0.3493(2) 0.17359(19) 0.0376(7) Uani 1 1 d . .
H17A H 0.008958 -0.353658 0.115113 0.056 Uiso 1 1 calc R U
H17B H -0.041662 -0.401617 0.181241 0.056 Uiso 1 1 calc R U
H17C H 0.069175 -0.360321 0.215454 0.056 Uiso 1 1 calc R U
C18 C -0.18662(17) -0.0342(2) 0.05073(14) 0.0284(6) Uani 1 1 d . .
H18A H -0.209635 0.030129 0.068315 0.043 Uiso 1 1 calc R U
H18B H -0.243447 -0.077035 0.021667 0.043 Uiso 1 1 calc R U
H18C H -0.148519 -0.020118 0.011249 0.043 Uiso 1 1 calc R U
C19 C 0.03862(17) 0.20241(19) 0.16632(14) 0.0255(6) Uani 1 1 d . .
C20 C 0.13737(16) 0.18192(19) 0.21655(14) 0.0236(5) Uani 1 1 d . .
C21 C 0.16701(16) 0.25901(19) 0.28195(14) 0.0224(5) Uani 1 1 d . .
C22 C 0.08634(17) 0.32724(19) 0.27004(14) 0.0243(5) Uani 1 1 d . .
C23 C 0.00662(17) 0.29236(19) 0.19991(15) 0.0259(6) Uani 1 1 d . .
C24 C -0.0184(2) 0.1480(2) 0.08550(15) 0.0394(7) Uani 1 1 d . .
H24A H -0.006486 0.180901 0.035731 0.059 Uiso 1 1 calc R U
H24B H -0.088901 0.150776 0.079389 0.059 Uiso 1 1 calc R U
H24C H 0.002888 0.076627 0.088598 0.059 Uiso 1 1 calc R U
C25 C 0.20128(18) 0.0986(2) 0.19964(16) 0.0310(6) Uani 1 1 d . .
H25A H 0.232956 0.122305 0.157688 0.047 Uiso 1 1 calc R U
H25B H 0.160666 0.038601 0.176693 0.047 Uiso 1 1 calc R U
H25C H 0.251892 0.080378 0.253520 0.047 Uiso 1 1 calc R U
C26 C 0.26849(17) 0.2725(2) 0.34532(16) 0.0338(6) Uani 1 1 d . .
H26A H 0.311444 0.305579 0.316596 0.051 Uiso 1 1 calc R U
H26B H 0.295701 0.205619 0.367070 0.051 Uiso 1 1 calc R U
H26C H 0.264259 0.314950 0.393458 0.051 Uiso 1 1 calc R U
C27 C 0.08709(19) 0.42088(19) 0.32288(16) 0.0328(6) Uani 1 1 d . .
H27A H 0.121459 0.476012 0.303382 0.049 Uiso 1 1 calc R U
H27B H 0.121118 0.406055 0.383641 0.049 Uiso 1 1 calc R U
H27C H 0.019170 0.441791 0.316169 0.049 Uiso 1 1 calc R U
C28 C -0.09045(19) 0.3458(2) 0.16133(17) 0.0383(7) Uani 1 1 d . .
H28A H -0.084933 0.393419 0.116766 0.058 Uiso 1 1 calc R U
H28B H -0.107858 0.383454 0.206458 0.058 Uiso 1 1 calc R U
H28C H -0.141720 0.295289 0.135671 0.058 Uiso 1 1 calc R U
C29 C 0.11342(16) 0.06232(18) 0.34427(14) 0.0202(5) Uani 1 1 d . .
C30 C 0.24267(17) -0.06919(19) 0.43268(14) 0.0253(5) Uani 1 1 d . .
C31 C 0.2246(3) -0.1783(2) 0.4022(2) 0.0596(10) Uani 1 1 d . .
H31A H 0.222288 -0.182385 0.341657 0.089 Uiso 1 1 calc R U
H31B H 0.161663 -0.201663 0.408022 0.089 Uiso 1 1 calc R U
H31D H 0.277977 -0.221553 0.437142 0.089 Uiso 1 1 calc R U
C32 C 0.3421(2) -0.0323(3) 0.4288(2) 0.0567(10) Uani 1 1 d . .
H32A H 0.343597 -0.035687 0.369222 0.085 Uiso 1 1 calc R U
H32D H 0.394228 -0.075736 0.465351 0.085 Uiso 1 1 calc R U
H32B H 0.352574 0.038271 0.449281 0.085 Uiso 1 1 calc R U
C33 C 0.23580(19) -0.0599(2) 0.52364(15) 0.0378(7) Uani 1 1 d . .
H33D H 0.170159 -0.081364 0.524128 0.057 Uiso 1 1 calc R U
H33A H 0.247051 0.011123 0.542776 0.057 Uiso 1 1 calc R U
H33B H 0.285777 -0.103551 0.562572 0.057 Uiso 1 1 calc R U

loop_
_atom_site_aniso_label
_atom_site_aniso_U_11
_atom_site_aniso_U_22
_atom_site_aniso_U_33
_atom_site_aniso_U_23
_atom_site_aniso_U_13
_atom_site_aniso_U_12
Fe1 0.01736(16) 0.01613(18) 0.01992(16) 0.00256(14) 0.00860(12) 0.00094(14)
N1 0.0235(10) 0.0155(11) 0.0223(10) 0.0017(8) 0.0100(8) 0.0006(8)
C1 0.0250(12) 0.0180(13) 0.0234(12) 0.0027(10) 0.0081(10) -0.0005(10)
N2 0.0189(9) 0.0198(11) 0.0218(9) 0.0035(8) 0.0079(7) 0.0044(8)
C2 0.0312(13) 0.0228(15) 0.0231(12) 0.0005(10) 0.0062(10) -0.0035(11)
N3 0.0148(9) 0.0216(11) 0.0204(9) 0.0010(8) 0.0069(7) 0.0007(8)
C3 0.0394(15) 0.0207(14) 0.0297(13) -0.0038(11) 0.0155(12) -0.0048(11)
N4 0.0300(11) 0.0256(12) 0.0298(11) 0.0063(9) 0.0131(9) 0.0082(10)
C4 0.0370(14) 0.0177(14) 0.0363(14) -0.0016(10) 0.0211(12) 0.0029(11)
C5 0.0302(13) 0.0143(12) 0.0256(12) 0.0036(9) 0.0156(10) 0.0035(10)
C6 0.0250(12) 0.0182(13) 0.0315(13) 0.0011(10) 0.0133(10) 0.0078(10)
C7 0.0206(11) 0.0174(12) 0.0189(11) 0.0043(9) 0.0079(9) 0.0033(9)
C8 0.0163(11) 0.0299(14) 0.0228(12) 0.0047(10) 0.0073(9) 0.0049(10)
C9 0.0146(11) 0.0302(15) 0.0231(12) 0.0029(10) 0.0047(9) 0.0013(10)
C10 0.0162(11) 0.0174(12) 0.0247(11) -0.0008(9) 0.0084(9) -0.0012(9)
C11 0.0170(11) 0.0201(13) 0.0276(12) 0.0031(10) 0.0078(9) -0.0042(10)
C12 0.0180(11) 0.0210(14) 0.0347(13) 0.0059(11) 0.0040(10) -0.0015(10)
C13 0.0145(11) 0.0211(14) 0.0422(15) -0.0033(11) 0.0107(10) -0.0042(10)
C14 0.0201(11) 0.0279(15) 0.0310(13) -0.0089(11) 0.0118(10) -0.0067(11)
C15 0.0154(11) 0.0259(14) 0.0264(12) -0.0006(10) 0.0080(9) -0.0043(10)
C16 0.0318(13) 0.0283(15) 0.0260(13) 0.0060(11) 0.0110(11) -0.0027(11)
C17 0.0239(13) 0.0265(16) 0.0632(19) -0.0069(13) 0.0144(13) -0.0002(11)
C18 0.0268(13) 0.0339(16) 0.0231(12) -0.0014(11) 0.0053(10) -0.0020(11)
C19 0.0271(13) 0.0310(15) 0.0209(12) 0.0048(10) 0.0113(10) -0.0060(11)
C20 0.0250(12) 0.0250(14) 0.0257(12) 0.0030(10) 0.0152(10) -0.0020(11)
C21 0.0231(12) 0.0214(13) 0.0256(12) 0.0029(10) 0.0119(10) -0.0022(10)
C22 0.0291(12) 0.0194(13) 0.0294(12) 0.0057(11) 0.0163(10) -0.0033(11)
C23 0.0255(13) 0.0265(14) 0.0289(13) 0.0131(11) 0.0129(10) 0.0014(10)
C24 0.0430(16) 0.052(2) 0.0245(13) -0.0002(12) 0.0127(12) -0.0129(14)
C25 0.0353(14) 0.0300(15) 0.0370(14) -0.0008(12) 0.0248(12) 0.0004(12)
C26 0.0247(13) 0.0390(18) 0.0392(15) -0.0016(13) 0.0121(11) -0.0090(12)
C27 0.0412(15) 0.0187(14) 0.0437(15) 0.0035(11) 0.0207(12) -0.0022(12)
C28 0.0337(15) 0.0396(19) 0.0419(16) 0.0203(13) 0.0120(12) 0.0076(13)
C29 0.0211(11) 0.0217(13) 0.0206(11) -0.0018(10) 0.0108(9) -0.0017(10)
C30 0.0269(13) 0.0249(14) 0.0221(12) 0.0022(10) 0.0048(10) 0.0095(11)
C31 0.072(2) 0.0332(19) 0.0493(19) -0.0093(15) -0.0168(16) 0.0281(17)
C32 0.0310(16) 0.085(3) 0.0562(19) 0.0319(18) 0.0158(14) 0.0150(17)
C33 0.0372(15) 0.052(2) 0.0237(13) 0.0024(13) 0.0083(11) 0.0057(14)

loop_
_atom_type_symbol
_atom_type_description
_atom_type_scat_dispersion_real
_atom_type_scat_dispersion_imag
_atom_type_scat_source
C C 0.0033 0.0016 'International Tables Vol C Tables 4.2.6.8 and 6.1.1.4'
H H 0.0000 0.0000 'International Tables Vol C Tables 4.2.6.8 and 6.1.1.4'
Fe Fe 0.3463 0.8444 'International Tables Vol C Tables 4.2.6.8 and 6.1.1.4'
N N 0.0061 0.0033 'International Tables Vol C Tables 4.2.6.8 and 6.1.1.4'

loop_
_geom_angle_atom_site_label_1
_geom_angle_atom_site_label_2
_geom_angle_atom_site_label_3
_geom_angle
C29 Fe1 C7 100.04(10)
C29 Fe1 N1 92.75(9)
C7 Fe1 N1 86.84(8)
C29 Fe1 C20 87.93(9)
C7 Fe1 C20 131.60(9)
N1 Fe1 C20 140.82(9)
C29 Fe1 C19 116.40(10)
C7 Fe1 C19 97.15(9)
N1 Fe1 C19 149.13(9)
C20 Fe1 C19 39.73(9)
C29 Fe1 C21 97.57(10)
C7 Fe1 C21 160.18(9)
N1 Fe1 C21 101.39(8)
C20 Fe1 C21 40.00(9)
C19 Fe1 C21 66.63(9)
C29 Fe1 C23 154.00(9)
C7 Fe1 C23 94.36(9)
N1 Fe1 C23 109.66(9)
C20 Fe1 C23 66.43(9)
C19 Fe1 C23 39.64(9)
C21 Fe1 C23 65.93(9)
C29 Fe1 C22 134.76(10)
C7 Fe1 C22 125.07(9)
N1 Fe1 C22 86.98(8)
C20 Fe1 C22 65.89(9)
C19 Fe1 C22 65.65(9)
C21 Fe1 C22 38.97(9)
C23 Fe1 C22 38.67(9)
C1 N1 C5 117.92(19)
C1 N1 Fe1 118.26(14)
C5 N1 Fe1 120.84(14)
N1 C1 C2 125.3(2)
N1 C1 H1A 117.4
C2 C1 H1A 117.4
C7 N2 C8 111.83(19)
C7 N2 C6 125.45(19)
C8 N2 C6 122.14(18)
C1 C2 C3 117.3(2)
C1 C2 H2A 121.3
C3 C2 H2A 121.3
C9 N3 C7 111.21(19)
C9 N3 C10 120.36(19)
C7 N3 C10 126.03(17)
C4 C3 C2 119.6(2)
C4 C3 H3A 120.2
C2 C3 H3A 120.2
C29 N4 C30 165.3(2)
C3 C4 C5 121.6(2)
C3 C4 H4A 119.2
C5 C4 H4A 119.2
C6 C5 N1 121.4(2)
C6 C5 C4 120.7(2)
N1 C5 C4 117.9(2)
C5 C6 N2 121.9(2)
C5 C6 H6A 119.0
N2 C6 H6A 119.0
N2 C7 N3 102.85(18)
N2 C7 Fe1 120.90(17)
N3 C7 Fe1 136.15(16)
C9 C8 N2 107.11(19)
C9 C8 H8A 126.4
N2 C8 H8A 126.4
C8 C9 N3 107.0(2)
C8 C9 H9A 126.5
N3 C9 H9A 126.5
C15 C10 C11 121.1(2)
C15 C10 N3 121.4(2)
C11 C10 N3 117.06(19)
C12 C11 C10 118.0(2)
C12 C11 C16 121.1(2)
C10 C11 C16 120.6(2)
C11 C12 C13 122.5(2)
C11 C12 H12A 118.8
C13 C12 H12A 118.8
C14 C13 C12 117.7(2)
C14 C13 C17 121.3(2)
C12 C13 C17 120.9(2)
C13 C14 C15 122.7(2)
C13 C14 H14A 118.7
C15 C14 H14A 118.7
C14 C15 C10 117.9(2)
C14 C15 C18 118.6(2)
C10 C15 C18 123.3(2)
C11 C16 H16A 109.5
C11 C16 H16B 109.5
H16A C16 H16B 109.5
C11 C16 H16C 109.5
H16A C16 H16C 109.5
H16B C16 H16C 109.5
C13 C17 H17A 109.5
C13 C17 H17B 109.5
H17A C17 H17B 109.5
C13 C17 H17C 109.5
H17A C17 H17C 109.5
H17B C17 H17C 109.5
C15 C18 H18A 109.5
C15 C18 H18B 109.5
H18A C18 H18B 109.5
C15 C18 H18C 109.5
H18A C18 H18C 109.5
H18B C18 H18C 109.5
C20 C19 C23 108.1(2)
C20 C19 C24 126.2(2)
C23 C19 C24 125.3(2)
C20 C19 Fe1 69.82(12)
C23 C19 Fe1 71.57(12)
C24 C19 Fe1 130.01(17)
C19 C20 C21 108.0(2)
C19 C20 C25 125.6(2)
C21 C20 C25 126.3(2)
C19 C20 Fe1 70.45(12)
C21 C20 Fe1 70.99(12)
C25 C20 Fe1 127.46(17)
C22 C21 C20 107.5(2)
C22 C21 C26 125.8(2)
C20 C21 C26 126.4(2)
C22 C21 Fe1 72.00(13)
C20 C21 Fe1 69.01(12)
C26 C21 Fe1 129.45(16)
C23 C22 C21 108.7(2)
C23 C22 C27 126.2(2)
C21 C22 C27 125.1(2)
C23 C22 Fe1 69.89(13)
C21 C22 Fe1 69.02(13)
C27 C22 Fe1 127.53(15)
C22 C23 C19 107.7(2)
C22 C23 C28 126.4(2)
C19 C23 C28 125.7(2)
C22 C23 Fe1 71.44(13)
C19 C23 Fe1 68.78(13)
C28 C23 Fe1 129.98(16)
C19 C24 H24A 109.5
C19 C24 H24B 109.5
H24A C24 H24B 109.5
C19 C24 H24C 109.5
H24A C24 H24C 109.5
H24B C24 H24C 109.5
C20 C25 H25A 109.5
C20 C25 H25B 109.5
H25A C25 H25B 109.5
C20 C25 H25C 109.5
H25A C25 H25C 109.5
H25B C25 H25C 109.5
C21 C26 H26A 109.5
C21 C26 H26B 109.5
H26A C26 H26B 109.5
C21 C26 H26C 109.5
H26A C26 H26C 109.5
H26B C26 H26C 109.5
C22 C27 H27A 109.5
C22 C27 H27B 109.5
H27A C27 H27B 109.5
C22 C27 H27C 109.5
H27A C27 H27C 109.5
H27B C27 H27C 109.5
C23 C28 H28A 109.5
C23 C28 H28B 109.5
H28A C28 H28B 109.5
C23 C28 H28C 109.5
H28A C28 H28C 109.5
H28B C28 H28C 109.5
N4 C29 Fe1 172.8(2)
N4 C30 C31 108.6(2)
N4 C30 C32 108.5(2)
C31 C30 C32 110.8(3)
N4 C30 C33 108.03(19)
C31 C30 C33 109.9(2)
C32 C30 C33 110.9(2)
C30 C31 H31A 109.5
C30 C31 H31B 109.5
H31A C31 H31B 109.5
C30 C31 H31D 109.5
H31A C31 H31D 109.5
H31B C31 H31D 109.5
C30 C32 H32A 109.5
C30 C32 H32D 109.5
H32A C32 H32D 109.5
C30 C32 H32B 109.5
H32A C32 H32B 109.5
H32D C32 H32B 109.5
C30 C33 H33D 109.5
C30 C33 H33A 109.5
H33D C33 H33A 109.5
C30 C33 H33B 109.5
H33D C33 H33B 109.5
H33A C33 H33B 109.5

loop_
_geom_bond_atom_site_label_1
_geom_bond_atom_site_label_2
_geom_bond_distance
Fe1 C29 1.811(2)
Fe1 C7 1.954(2)
Fe1 N1 2.0078(17)
Fe1 C20 2.086(2)
Fe1 C19 2.094(2)
Fe1 C21 2.112(2)
Fe1 C23 2.131(2)
Fe1 C22 2.152(2)
N1 C1 1.363(3)
N1 C5 1.390(3)
C1 C2 1.368(3)
C1 H1A 0.9500
N2 C7 1.367(3)
N2 C8 1.390(3)
N2 C6 1.421(3)
C2 C3 1.411(3)
C2 H2A 0.9500
N3 C9 1.388(3)
N3 C7 1.392(3)
N3 C10 1.435(3)
C3 C4 1.354(3)
C3 H3A 0.9500
N4 C29 1.172(3)
N4 C30 1.460(3)
C4 C5 1.444(3)
C4 H4A 0.9500
C5 C6 1.369(3)
C6 H6A 0.9500
C8 C9 1.343(3)
C8 H8A 0.9500
C9 H9A 0.9500
C10 C15 1.396(3)
C10 C11 1.411(3)
C11 C12 1.387(3)
C11 C16 1.511(3)
C12 C13 1.392(3)
C12 H12A 0.9500
C13 C14 1.382(3)
C13 C17 1.507(3)
C14 C15 1.396(3)
C14 H14A 0.9500
C15 C18 1.513(3)
C16 H16A 0.9800
C16 H16B 0.9800
C16 H16C 0.9800
C17 H17A 0.9800
C17 H17B 0.9800
C17 H17C 0.9800
C18 H18A 0.9800
C18 H18B 0.9800
C18 H18C 0.9800
C19 C20 1.420(3)
C19 C23 1.433(3)
C19 C24 1.500(3)
C20 C21 1.436(3)
C20 C25 1.502(3)
C21 C22 1.423(3)
C21 C26 1.508(3)
C22 C23 1.418(3)
C22 C27 1.499(3)
C23 C28 1.506(3)
C24 H24A 0.9800
C24 H24B 0.9800
C24 H24C 0.9800
C25 H25A 0.9800
C25 H25B 0.9800
C25 H25C 0.9800
C26 H26A 0.9800
C26 H26B 0.9800
C26 H26C 0.9800
C27 H27A 0.9800
C27 H27B 0.9800
C27 H27C 0.9800
C28 H28A 0.9800
C28 H28B 0.9800
C28 H28C 0.9800
C30 C31 1.510(4)
C30 C32 1.518(4)
C30 C33 1.522(3)
C31 H31A 0.9800
C31 H31B 0.9800
C31 H31D 0.9800
C32 H32A 0.9800
C32 H32D 0.9800
C32 H32B 0.9800
C33 H33D 0.9800
C33 H33A 0.9800
C33 H33B 0.9800

loop_
_geom_torsion_atom_site_label_1
_geom_torsion_atom_site_label_2
_geom_torsion_atom_site_label_3
_geom_torsion_atom_site_label_4
_geom_torsion
C5 N1 C1 C2 -4.6(3)
Fe1 N1 C1 C2 156.06(19)
N1 C1 C2 C3 -0.6(4)
C1 C2 C3 C4 2.6(3)
C2 C3 C4 C5 0.6(4)
C1 N1 C5 C6 -172.6(2)
Fe1 N1 C5 C6 27.2(3)
C1 N1 C5 C4 7.5(3)
Fe1 N1 C5 C4 -152.66(16)
C3 C4 C5 C6 174.4(2)
C3 C4 C5 N1 -5.7(3)
N1 C5 C6 N2 15.5(3)
C4 C5 C6 N2 -164.7(2)
C7 N2 C6 C5 -24.3(3)
C8 N2 C6 C5 146.3(2)
C8 N2 C7 N3 -1.1(2)
C6 N2 C7 N3 170.33(19)
C8 N2 C7 Fe1 175.72(14)
C6 N2 C7 Fe1 -12.9(3)
C9 N3 C7 N2 0.4(2)
C10 N3 C7 N2 -161.84(18)
C9 N3 C7 Fe1 -175.63(18)
C10 N3 C7 Fe1 22.1(3)
C7 N2 C8 C9 1.4(3)
C6 N2 C8 C9 -170.35(19)
N2 C8 C9 N3 -1.0(2)
C7 N3 C9 C8 0.4(2)
C10 N3 C9 C8 163.81(19)
C9 N3 C10 C15 79.3(3)
C7 N3 C10 C15 -119.9(2)
C9 N3 C10 C11 -93.0(2)
C7 N3 C10 C11 67.8(3)
C15 C10 C11 C12 5.2(3)
N3 C10 C11 C12 177.46(19)
C15 C10 C11 C16 -168.9(2)
N3 C10 C11 C16 3.4(3)
C10 C11 C12 C13 -0.6(3)
C16 C11 C12 C13 173.4(2)
C11 C12 C13 C14 -3.0(3)
C11 C12 C13 C17 -179.1(2)
C12 C13 C14 C15 2.2(3)
C17 C13 C14 C15 178.3(2)
C13 C14 C15 C10 2.2(3)
C13 C14 C15 C18 -173.0(2)
C11 C10 C15 C14 -5.9(3)
N3 C10 C15 C14 -177.86(19)
C11 C10 C15 C18 169.1(2)
N3 C10 C15 C18 -2.9(3)
C23 C19 C20 C21 0.3(2)
C24 C19 C20 C21 173.2(2)
Fe1 C19 C20 C21 -61.41(15)
C23 C19 C20 C25 -175.7(2)
C24 C19 C20 C25 -2.8(4)
Fe1 C19 C20 C25 122.6(2)
C23 C19 C20 Fe1 61.67(15)
C24 C19 C20 Fe1 -125.4(2)
C19 C20 C21 C22 -1.0(2)
C25 C20 C21 C22 174.9(2)
Fe1 C20 C21 C22 -62.11(15)
C19 C20 C21 C26 -174.7(2)
C25 C20 C21 C26 1.2(4)
Fe1 C20 C21 C26 124.2(2)
C19 C20 C21 Fe1 61.06(15)
C25 C20 C21 Fe1 -123.0(2)
C20 C21 C22 C23 1.4(2)
C26 C21 C22 C23 175.1(2)
Fe1 C21 C22 C23 -58.74(15)
C20 C21 C22 C27 -178.0(2)
C26 C21 C22 C27 -4.3(4)
Fe1 C21 C22 C27 121.9(2)
C20 C21 C22 Fe1 60.19(15)
C26 C21 C22 Fe1 -126.1(2)
C21 C22 C23 C19 -1.3(2)
C27 C22 C23 C19 178.1(2)
Fe1 C22 C23 C19 -59.50(15)
C21 C22 C23 C28 -175.3(2)
C27 C22 C23 C28 4.1(4)
Fe1 C22 C23 C28 126.5(2)
C21 C22 C23 Fe1 58.21(15)
C27 C22 C23 Fe1 -122.4(2)
C20 C19 C23 C22 0.6(2)
C24 C19 C23 C22 -172.3(2)
Fe1 C19 C23 C22 61.19(15)
C20 C19 C23 C28 174.7(2)
C24 C19 C23 C28 1.7(4)
Fe1 C19 C23 C28 -124.7(2)
C20 C19 C23 Fe1 -60.56(15)
C24 C19 C23 Fe1 126.5(2)
C29 N4 C30 C31 170.5(8)
C29 N4 C30 C32 -69.0(9)
C29 N4 C30 C33 51.3(9)
